data_1523387
loop_
_publ_author_name
'Charbonnel, M.'
'Belin, C.'

_publ_section_title
;
 Synthesis and X-ray crystal structure of the new nonstoichiometric phase
 Rb.60 Na.625 Ga.20.02
;
_journal_name_full 'Journal of Solid State Chemistry'
_journal_page_first 210
_journal_page_last 218
_journal_volume 67
_journal_year 1987
_chemical_formula_sum 'Ga20.32 Na6.25 Rb0.602'
_space_group_IT_number 69
_symmetry_space_group_name_Hall '-F 2 2'
_symmetry_space_group_name_H-M 'F m m m'
_cell_angle_alpha 90
_cell_angle_beta 90
_cell_angle_gamma 90
_cell_formula_units_Z 32
_cell_length_a 25.086
_cell_length_b 46.036
_cell_length_c 16.043
_cell_volume 18527.404
_citation_journal_id_ASTM JSSCBI
_cod_data_source_file Charbonnel_JSSCBI_1987_233.cif
_cod_data_source_block Ga20.32Na6.25Rb0.602
_cod_original_cell_volume 18527.4
_cod_database_code 1523387

loop_
_symmetry_equiv_pos_as_xyz
x,y,z
-x,-y,z
x,-y,-z
-x,y,-z
-x,-y,-z
x,y,-z
-x,y,z
x,-y,z
x,y+1/2,z+1/2
-x,-y+1/2,z+1/2
x,-y+1/2,-z+1/2
-x,y+1/2,-z+1/2
-x,-y+1/2,-z+1/2
x,y+1/2,-z+1/2
-x,y+1/2,z+1/2
x,-y+1/2,z+1/2
x+1/2,y,z+1/2
-x+1/2,-y,z+1/2
x+1/2,-y,-z+1/2
-x+1/2,y,-z+1/2
-x+1/2,-y,-z+1/2
x+1/2,y,-z+1/2
-x+1/2,y,z+1/2
x+1/2,-y,z+1/2
x+1/2,y+1/2,z
-x+1/2,-y+1/2,z
x+1/2,-y+1/2,-z
-x+1/2,y+1/2,-z
-x+1/2,-y+1/2,-z
x+1/2,y+1/2,-z
-x+1/2,y+1/2,z
x+1/2,-y+1/2,z

loop_
_atom_site_label
_atom_site_type_symbol
_atom_site_fract_x
_atom_site_fract_y
_atom_site_fract_z
_atom_site_occupancy
_atom_site_U_iso_or_equiv
Rb1 Rb 0.313 0.431 0 0.54 0.0
Ga21 Ga 0.4137 0.5 0.5822 1 0.0
Ga5 Ga 0.6062 0.6216 0.636 1 0.0
Ga12 Ga 0.6848 0.7039 0.8728 0.92 0.0
Ga16 Ga 0.6982 0.6839 0.5 1 0.0
Ga27 Ga 0.5 0.6444 0.8533 1 0.0
Ga22 Ga 0.6726 0.5 0.6688 1 0.0
Ga7 Ga 0.5937 0.7308 0.8177 1 0.0
Ga4 Ga 0.6072 0.6771 0.5842 1 0.0
Rb3 Rb 0.261 0 0 0.33 0.0
Rb2 Rb 0.396 0.5 0 1 0.0
Ga25 Ga 0.5 0.7419 0.0866 1 0.0
Ga6 Ga 0.6981 0.6506 0.6352 1 0.0
Ga3 Ga 0.6978 0.5943 0.5855 1 0.0
Ga10 Ga 0.5548 0.6058 0.7654 1 0.0
Ga11 Ga 0.5942 0.6189 0.9136 0.81 0.0
Na4 Na 0.111 0.166 0.221 1 0.0
Ga1 Ga 0.6727 0.5301 0.8163 1 0.0
Ga28 Ga 0.5 0.5563 0.7678 1 0.0
Ga18 Ga 0.7476 0.6334 0.5 1 0.0
Ga24 Ga 0.5 0.5287 0.6329 1 0.0
Na2 Na 0.108 0.441 0.167 1 0.0
Na7 Na 0.067 0 0.218 1 0.0
Ga14 Ga 0.4482 0.5453 0.5 1 0.0
Ga20 Ga 0.7662 0.7242 0.5 1 0.0
Na9 Na 0 0.302 0 1 0.0
Ga29 Ga 0.5 0.5293 0.909 0.51 0.0
Ga23 Ga 0.7337 0.5 0.9157 0.67 0.0
Ga2 Ga 0.7295 0.5481 0.6719 1 0.0
Ga9 Ga 0.9118 0.5607 0.6431 1 0.0
Ga30 Ga 0.75 0.6749 0.75 0.89 0.0
Na3 Na 0.189 0.107 0.194 1 0.0
Na1 Na 0.193 0.276 0.167 1 0.0
Na6 Na 0.119 0.257 0 1 0.0
Ga15 Ga 0.5511 0.637 0.5 1 0.0
Ga17 Ga 0.6065 0.5898 0.5 1 0.0
Ga26 Ga 0.5 0.6978 0.8095 1 0.0
Ga13 Ga 0.1635 0.1547 0.0479 0.31 0.0
Ga19 Ga 0.9482 0.5719 0.5 1 0.0
Na8 Na 0.5 0.155 0.163 1 0.0
Ga31 Ga 0.5 0.6224 0 1 0.0
Na5 Na 0.069 0.185 0 1 0.0
Ga8 Ga 0.5557 0.7837 0.8311 1 0.0
